data_4101508
loop_
_publ_author_name
'Bian, Jianwei'
'Van Wingerden, Matthew'
'Ready, Joseph M'

_publ_section_title
;
 Enantioselective total synthesis of (+)- and (-)-nigellamine A2.
;
_journal_issue 23
_journal_name_full 'Journal of the American Chemical Society'
_journal_page_first 7428
_journal_page_last 7429
_journal_paper_doi 10.1021/ja061559n
_journal_volume 128
_journal_year 2006
_chemical_formula_moiety 'C14 H19 I O4'
_chemical_formula_sum 'C14 H19 I O4'
_chemical_formula_weight 378.19
_space_group_IT_number 5
_symmetry_cell_setting monoclinic
_symmetry_Int_Tables_number 5
_symmetry_space_group_name_Hall 'C 2y'
_symmetry_space_group_name_H-M 'C 1 2 1'
_atom_sites_solution_hydrogens geom
_atom_sites_solution_primary direct
_atom_sites_solution_secondary difmap
_audit_creation_method SHELXL-97
_cell_angle_alpha 90.00
_cell_angle_beta 124.485(2)
_cell_angle_gamma 90.00
_cell_formula_units_Z 4
_cell_length_a 18.482(4)
_cell_length_b 8.7351(18)
_cell_length_c 11.511(2)
_cell_measurement_reflns_used 819
_cell_measurement_temperature 193(2)
_cell_measurement_theta_max 27.78
_cell_measurement_theta_min 2.93
_cell_volume 1531.8(5)
_computing_cell_refinement 'SMART (BRUKER, V5.625, 2001)'
_computing_data_collection 'ASTRO (BRUKER, V5.007, 1997)'
_computing_data_reduction 'SAINT (BRUKER, V6.22, 2001)'
_computing_molecular_graphics 'SHELXTL (BRUKER, 2000, V6.1)'
_computing_publication_material 'XCIF (Sheldrick and BRUKER, 1997, V5.1)'
_computing_structure_refinement 'SHELXL-97 (Sheldrick, 1997)'
_computing_structure_solution 'SHELXS-97 (Sheldrick, 1990)'
_diffrn_ambient_temperature 193(2)
_diffrn_detector_area_resol_mean 836.6
_diffrn_measured_fraction_theta_full 1.000
_diffrn_measured_fraction_theta_max 1.000
_diffrn_measurement_device_type 'Bruker CCD'
_diffrn_measurement_method '\w, 0.3 deg'
_diffrn_radiation_monochromator graphite
_diffrn_radiation_probe x-ray
_diffrn_radiation_type MoK\a
_diffrn_radiation_wavelength 0.71073
_diffrn_reflns_av_R_equivalents 0.0369
_diffrn_reflns_av_sigmaI/netI 0.0517
_diffrn_reflns_limit_h_max 21
_diffrn_reflns_limit_h_min -21
_diffrn_reflns_limit_k_max 6
_diffrn_reflns_limit_k_min -10
_diffrn_reflns_limit_l_max 13
_diffrn_reflns_limit_l_min -13
_diffrn_reflns_number 4133
_diffrn_reflns_theta_full 24.99
_diffrn_reflns_theta_max 24.99
_diffrn_reflns_theta_min 2.15
_diffrn_source 'normal-focus sealed tube'
_diffrn_standards_decay_% 0
_diffrn_standards_interval_count 0
_diffrn_standards_number 0
_exptl_absorpt_coefficient_mu 2.098
_exptl_absorpt_correction_T_max 0.9208
_exptl_absorpt_correction_T_min 0.8177
_exptl_absorpt_correction_type empirical
_exptl_absorpt_process_details SADABS
_exptl_crystal_colour colorless
_exptl_crystal_density_diffrn 1.640
_exptl_crystal_density_method 'not measured'
_exptl_crystal_description needles
_exptl_crystal_F_000 752
_exptl_crystal_recrystallization_method 'Slow Evaporation from Hexanes'
_exptl_crystal_size_max 0.10
_exptl_crystal_size_mid 0.04
_exptl_crystal_size_min 0.04
_refine_diff_density_max 1.320
_refine_diff_density_min -1.141
_refine_diff_density_rms 0.126
_refine_ls_abs_structure_details 'Flack H D (1983), Acta Cryst. A39, 876-881'
_refine_ls_abs_structure_Flack 0.02(5)
_refine_ls_extinction_method none
_refine_ls_goodness_of_fit_ref 1.277
_refine_ls_hydrogen_treatment constr
_refine_ls_matrix_type full
_refine_ls_number_parameters 175
_refine_ls_number_reflns 2024
_refine_ls_number_restraints 1
_refine_ls_restrained_S_all 1.276
_refine_ls_R_factor_all 0.0551
_refine_ls_R_factor_gt 0.0509
_refine_ls_shift/su_max 0.002
_refine_ls_shift/su_mean 0.000
_refine_ls_structure_factor_coef Fsqd
_refine_ls_weighting_details 'calc w=1/[\s^2^(Fo^2^)+(0.0226P)^2^+6.7059P] where P=(Fo^2^+2Fc^2^)/3'
_refine_ls_weighting_scheme calc
_refine_ls_wR_factor_gt 0.0976
_refine_ls_wR_factor_ref 0.0990
_reflns_number_gt 1916
_reflns_number_total 2024
_reflns_threshold_expression >2sigma(I)
_cod_data_source_file ja061559nsi20060517_051425.cif
_cod_data_source_block jr106t
_cod_depositor_comments
;
The following automatic conversions were performed:
'_exptl_absorpt_correction_type' value 'Empirical' changed to 'empirical'
according to '/home/saulius/struct/CIF-dictionaries/cif_core.dic'
dictionary named 'cif_core.dic' version 2.4.1 from 2010-06-29.

Automatic conversion script
Id: cif_fix_enum 1527 2010-12-29 10:47:43Z saulius 
;
_cod_original_sg_symbol_H-M 'C 2'
_cod_database_code 4101508

loop_
_symmetry_equiv_pos_as_xyz
'x, y, z'
'-x, y, -z'
'x+1/2, y+1/2, z'
'-x+1/2, y+1/2, -z'

loop_
_atom_site_label
_atom_site_type_symbol
_atom_site_fract_x
_atom_site_fract_y
_atom_site_fract_z
_atom_site_U_iso_or_equiv
_atom_site_adp_type
_atom_site_occupancy
_atom_site_symmetry_multiplicity
_atom_site_calc_flag
_atom_site_refinement_flags
I1 I 0.51140(3) 0.36696(3) 0.28397(6) 0.0423(2) Uani 1 1 d .
O1 O 0.3549(4) 0.1071(8) 0.2115(7) 0.0351(16) Uani 1 1 d .
O2 O 0.2749(4) -0.1051(9) 0.1217(7) 0.040(2) Uani 1 1 d .
O4 O 0.2148(4) -0.0638(8) 0.4026(7) 0.0445(19) Uani 1 1 d .
O5 O 0.3516(4) -0.0476(9) 0.4588(6) 0.0394(18) Uani 1 1 d .
C1 C 0.3832(5) 0.372(2) 0.2447(9) 0.044(2) Uani 1 1 d .
H1A H 0.3781 0.4649 0.2888 0.053 Uiso 1 1 calc R
H1B H 0.3387 0.3794 0.1418 0.053 Uiso 1 1 calc R
C2 C 0.3641(6) 0.2369(12) 0.2990(9) 0.030(2) Uani 1 1 d .
H2 H 0.4145 0.2178 0.3986 0.036 Uiso 1 1 calc R
C3 C 0.2761(6) 0.2411(13) 0.2913(9) 0.027(2) Uani 1 1 d .
H3 H 0.2877 0.2682 0.3848 0.032 Uiso 1 1 calc R
C4 C 0.2028(6) 0.3373(13) 0.1755(9) 0.026(3) Uani 1 1 d .
C5 C 0.1379(7) 0.2322(15) 0.0587(12) 0.042(3) Uani 1 1 d .
H5A H 0.1544 0.2126 -0.0081 0.050 Uiso 1 1 calc R
H5B H 0.0779 0.2758 0.0065 0.050 Uiso 1 1 calc R
C6 C 0.1438(7) 0.0855(13) 0.1370(11) 0.037(3) Uani 1 1 d .
H6A H 0.1222 -0.0044 0.0734 0.044 Uiso 1 1 calc R
H6B H 0.1103 0.0951 0.1797 0.044 Uiso 1 1 calc R
C7 C 0.2429(6) 0.0742(12) 0.2502(10) 0.026(2) Uani 1 1 d .
C8 C 0.2912(6) 0.0111(12) 0.1886(9) 0.032(2) Uani 1 1 d .
C9 C 0.1927(7) 0.4864(13) 0.1796(11) 0.033(2) Uani 1 1 d .
C10 C 0.2555(8) 0.5859(15) 0.3068(13) 0.048(3) Uani 1 1 d .
H10A H 0.3010 0.5214 0.3831 0.072 Uiso 1 1 calc R
H10B H 0.2229 0.6389 0.3386 0.072 Uiso 1 1 calc R
H10C H 0.2829 0.6616 0.2804 0.072 Uiso 1 1 calc R
C11 C 0.1199(8) 0.5803(17) 0.0663(14) 0.052(4) Uani 1 1 d .
H11A H 0.1438 0.6590 0.0362 0.079 Uiso 1 1 calc R
H11B H 0.0884 0.6296 0.1018 0.079 Uiso 1 1 calc R
H11C H 0.0794 0.5146 -0.0140 0.079 Uiso 1 1 calc R
C12 C 0.2653(6) -0.0204(11) 0.3764(9) 0.030(2) Uani 1 1 d .
C13 C 0.3851(6) -0.125(3) 0.5881(8) 0.051(3) Uani 1 1 d .
H13A H 0.3516 -0.2209 0.5707 0.061 Uiso 1 1 calc R
H13B H 0.3790 -0.0600 0.6522 0.061 Uiso 1 1 calc R
C14 C 0.4781(7) -0.161(3) 0.6531(13) 0.082(7) Uani 1 1 d .
H14A H 0.4842 -0.2199 0.5864 0.123 Uiso 1 1 calc R
H14B H 0.5003 -0.2225 0.7384 0.123 Uiso 1 1 calc R
H14C H 0.5118 -0.0663 0.6779 0.123 Uiso 1 1 calc R

loop_
_atom_site_aniso_label
_atom_site_aniso_U_11
_atom_site_aniso_U_22
_atom_site_aniso_U_33
_atom_site_aniso_U_23
_atom_site_aniso_U_13
_atom_site_aniso_U_12
I1 0.0301(3) 0.0524(4) 0.0487(3) 0.0085(6) 0.0248(2) -0.0078(5)
O1 0.036(4) 0.039(4) 0.042(4) -0.003(3) 0.029(3) -0.003(3)
O2 0.064(4) 0.022(6) 0.043(3) -0.008(3) 0.035(3) -0.010(4)
O4 0.047(4) 0.051(5) 0.051(4) 0.011(3) 0.037(4) 0.001(3)
O5 0.036(4) 0.054(5) 0.026(3) 0.014(3) 0.016(3) -0.001(3)
C1 0.032(4) 0.051(7) 0.055(5) -0.011(10) 0.029(4) 0.007(9)
C2 0.024(5) 0.036(6) 0.030(5) -0.002(4) 0.015(4) -0.006(4)
C3 0.024(5) 0.038(6) 0.021(5) 0.001(4) 0.014(4) -0.001(5)
C4 0.031(4) 0.025(9) 0.029(4) -0.006(5) 0.021(3) -0.001(5)
C5 0.032(6) 0.057(9) 0.036(7) 0.007(6) 0.020(5) 0.007(6)
C6 0.032(5) 0.036(7) 0.034(6) -0.003(5) 0.014(5) -0.011(5)
C7 0.028(5) 0.022(6) 0.026(5) 0.002(4) 0.015(4) -0.003(4)
C8 0.030(5) 0.036(7) 0.021(4) 0.011(4) 0.009(4) -0.001(5)
C9 0.047(6) 0.033(6) 0.028(5) 0.011(5) 0.026(5) 0.007(5)
C10 0.062(8) 0.026(7) 0.068(9) 0.020(6) 0.044(7) 0.014(6)
C11 0.053(8) 0.061(10) 0.059(9) 0.018(8) 0.041(8) 0.016(8)
C12 0.039(5) 0.026(6) 0.030(5) -0.008(4) 0.023(4) -0.006(4)
C13 0.055(5) 0.061(8) 0.030(4) -0.020(9) 0.021(4) -0.022(10)
C14 0.053(6) 0.11(2) 0.060(6) 0.035(12) 0.016(5) 0.004(10)

loop_
_atom_type_symbol
_atom_type_description
_atom_type_scat_dispersion_real
_atom_type_scat_dispersion_imag
_atom_type_scat_source
C C 0.0033 0.0016 'International Tables Vol C Tables 4.2.6.8 and 6.1.1.4'
H H 0.0000 0.0000 'International Tables Vol C Tables 4.2.6.8 and 6.1.1.4'
O O 0.0106 0.0060 'International Tables Vol C Tables 4.2.6.8 and 6.1.1.4'
I I -0.4742 1.8119 'International Tables Vol C Tables 4.2.6.8 and 6.1.1.4'

loop_
_geom_angle_atom_site_label_1
_geom_angle_atom_site_label_2
_geom_angle_atom_site_label_3
_geom_angle
C8 O1 C2 111.5(7)
C12 O5 C13 117.8(7)
C2 C1 I1 113.4(9)
C2 C1 H1A 108.9
I1 C1 H1A 108.9
C2 C1 H1B 108.9
I1 C1 H1B 108.9
H1A C1 H1B 107.7
O1 C2 C1 107.0(8)
O1 C2 C3 105.3(7)
C1 C2 C3 116.5(8)
O1 C2 H2 109.3
C1 C2 H2 109.3
C3 C2 H2 109.3
C4 C3 C7 104.6(7)
C4 C3 C2 116.4(8)
C7 C3 C2 102.3(8)
C4 C3 H3 111.0
C7 C3 H3 111.0
C2 C3 H3 111.0
C9 C4 C5 125.2(11)
C9 C4 C3 126.3(10)
C5 C4 C3 108.2(9)
C4 C5 C6 103.3(9)
C4 C5 H5A 111.1
C6 C5 H5A 111.1
C4 C5 H5B 111.1
C6 C5 H5B 111.1
H5A C5 H5B 109.1
C5 C6 C7 101.9(8)
C5 C6 H6A 111.4
C7 C6 H6A 111.4
C5 C6 H6B 111.4
C7 C6 H6B 111.4
H6A C6 H6B 109.3
C12 C7 C8 109.6(8)
C12 C7 C6 113.4(8)
C8 C7 C6 111.1(8)
C12 C7 C3 112.1(8)
C8 C7 C3 104.3(7)
C6 C7 C3 105.9(8)
O2 C8 O1 121.6(9)
O2 C8 C7 127.1(9)
O1 C8 C7 111.2(9)
C4 C9 C11 126.2(12)
C4 C9 C10 123.5(11)
C11 C9 C10 110.3(11)
C9 C10 H10A 109.5
C9 C10 H10B 109.5
H10A C10 H10B 109.5
C9 C10 H10C 109.5
H10A C10 H10C 109.5
H10B C10 H10C 109.5
C9 C11 H11A 109.5
C9 C11 H11B 109.5
H11A C11 H11B 109.5
C9 C11 H11C 109.5
H11A C11 H11C 109.5
H11B C11 H11C 109.5
O4 C12 O5 123.6(9)
O4 C12 C7 126.1(9)
O5 C12 C7 110.3(7)
O5 C13 C14 109.1(9)
O5 C13 H13A 109.9
C14 C13 H13A 109.9
O5 C13 H13B 109.9
C14 C13 H13B 109.9
H13A C13 H13B 108.3
C13 C14 H14A 109.5
C13 C14 H14B 109.5
H14A C14 H14B 109.5
C13 C14 H14C 109.5
H14A C14 H14C 109.5
H14B C14 H14C 109.5

loop_
_geom_bond_atom_site_label_1
_geom_bond_atom_site_label_2
_geom_bond_distance
I1 C1 2.146(7)
O1 C8 1.344(11)
O1 C2 1.461(12)
O2 C8 1.205(13)
O4 C12 1.194(11)
O5 C12 1.337(11)
O5 C13 1.420(14)
C1 C2 1.469(19)
C1 H1A 0.9900
C1 H1B 0.9900
C2 C3 1.578(12)
C2 H2 1.0000
C3 C4 1.508(13)
C3 C7 1.548(15)
C3 H3 1.0000
C4 C9 1.321(18)
C4 C5 1.504(16)
C5 C6 1.534(16)
C5 H5A 0.9900
C5 H5B 0.9900
C6 C7 1.535(13)
C6 H6A 0.9900
C6 H6B 0.9900
C7 C12 1.511(13)
C7 C8 1.523(14)
C9 C11 1.483(16)
C9 C10 1.524(17)
C10 H10A 0.9800
C10 H10B 0.9800
C10 H10C 0.9800
C11 H11A 0.9800
C11 H11B 0.9800
C11 H11C 0.9800
C13 C14 1.468(15)
C13 H13A 0.9900
C13 H13B 0.9900
C14 H14A 0.9800
C14 H14B 0.9800
C14 H14C 0.9800

loop_
_geom_torsion_atom_site_label_1
_geom_torsion_atom_site_label_2
_geom_torsion_atom_site_label_3
_geom_torsion_atom_site_label_4
_geom_torsion
C8 O1 C2 C1 -142.5(7)
C8 O1 C2 C3 -17.9(10)
I1 C1 C2 O1 -69.8(8)
I1 C1 C2 C3 172.7(6)
O1 C2 C3 C4 -90.7(10)
C1 C2 C3 C4 27.7(13)
O1 C2 C3 C7 22.7(9)
C1 C2 C3 C7 141.1(9)
C7 C3 C4 C9 164.4(10)
C2 C3 C4 C9 -83.6(13)
C7 C3 C4 C5 -10.4(9)
C2 C3 C4 C5 101.7(10)
C9 C4 C5 C6 -143.0(10)
C3 C4 C5 C6 31.8(10)
C4 C5 C6 C7 -39.9(10)
C5 C6 C7 C12 157.4(9)
C5 C6 C7 C8 -78.7(10)
C5 C6 C7 C3 34.0(10)
C4 C3 C7 C12 -139.3(7)
C2 C3 C7 C12 98.9(8)
C4 C3 C7 C8 102.2(8)
C2 C3 C7 C8 -19.6(8)
C4 C3 C7 C6 -15.1(9)
C2 C3 C7 C6 -136.9(8)
C2 O1 C8 O2 -178.1(8)
C2 O1 C8 C7 5.0(10)
C12 C7 C8 O2 73.4(12)
C6 C7 C8 O2 -52.7(13)
C3 C7 C8 O2 -166.4(9)
C12 C7 C8 O1 -109.9(9)
C6 C7 C8 O1 124.0(8)
C3 C7 C8 O1 10.3(9)
C5 C4 C9 C11 -5.3(18)
C3 C4 C9 C11 -179.1(9)
C5 C4 C9 C10 173.4(9)
C3 C4 C9 C10 -0.5(16)
C13 O5 C12 O4 -3.5(16)
C13 O5 C12 C7 175.3(11)
C8 C7 C12 O4 -136.6(10)
C6 C7 C12 O4 -11.9(15)
C3 C7 C12 O4 108.0(11)
C8 C7 C12 O5 44.7(11)
C6 C7 C12 O5 169.4(8)
C3 C7 C12 O5 -70.7(10)
C12 O5 C13 C14 172.6(13)

loop_
_cod_related_entry_id
_cod_related_entry_database
_cod_related_entry_code
1 ChemSpider 30660033
